data_7150560
loop_
_publ_author_name
'Liu, Ming'
'Li, Shijun'
'Zhang, Mingming'
'Zhou, Qizhong'
'Wang, Feng'
'Hu, Menglong'
'Fronczek, Frank R.'
'Li, Ning'
'Huang, Feihe'

_publ_section_title
;
 Three-dimensional bis(m-phenylene)-32-crown-10-based cryptand/paraquat
 catenanes
;
_journal_issue 7
_journal_name_full 'Organic &amp; Biomolecular Chemistry'
_journal_page_first 1288
_journal_page_last 1291
_journal_paper_doi 10.1039/B815929G
_journal_volume 7
_journal_year 2009
_chemical_formula_moiety 'C36 H53.925 I0.075 O15, C36 H32 N4, 4(F6 P), 5(C2 H3 N), H2 O'
_chemical_formula_sum 'C82 H102.925 F24 I0.075 N9 O16 P4'
_chemical_formula_weight 2060.06
_chemical_melting_point 525(2)
_chemical_name_common
;Bis(m-phenylene)-32-crown-10-Based Cryptand/Paraquat
(2)Catenane
;
_chemical_name_systematic
;
Bis(m-phenylene)-32-crown-10-Based Cryptand/Paraquat [2]Catenane
;
_space_group_IT_number 2
_symmetry_cell_setting triclinic
_symmetry_space_group_name_Hall '-P 1'
_symmetry_space_group_name_H-M 'P -1'
_atom_sites_solution_hydrogens geom
_atom_sites_solution_primary direct
_atom_sites_solution_secondary difmap
_audit_creation_method SHELXL-97
_cell_angle_alpha 75.665(4)
_cell_angle_beta 81.887(4)
_cell_angle_gamma 74.949(5)
_cell_formula_units_Z 2
_cell_length_a 13.9005(15)
_cell_length_b 14.0323(11)
_cell_length_c 26.137(2)
_cell_measurement_reflns_used 37989
_cell_measurement_temperature 100(2)
_cell_measurement_theta_max 27.8
_cell_measurement_theta_min 2.6
_cell_volume 4753.9(7)
_computing_cell_refinement 'Denzo and Scalepack (Otwinowski & Minor, 1997)'
_computing_data_collection 'COLLECT (Nonius, 2000)'
_computing_data_reduction 'Denzo and Scalepack (Otwinowski & Minor, 1997)'
_computing_structure_refinement 'SHELXL-97 (Sheldrick, 1997)'
_computing_structure_solution 'SIR-92 (Altomare et al., 1993)'
_diffrn_ambient_temperature 100(2)
_diffrn_measured_fraction_theta_full 0.991
_diffrn_measured_fraction_theta_max 0.991
_diffrn_measurement_device_type 'KappaCCD (with Oxford Cryostream)'
_diffrn_measurement_method '\w scans with \k offsets'
_diffrn_radiation_monochromator graphite
_diffrn_radiation_source 'fine-focus sealed tube'
_diffrn_radiation_type MoK\a
_diffrn_radiation_wavelength 0.71073
_diffrn_reflns_av_R_equivalents 0.0249
_diffrn_reflns_av_sigmaI/netI 0.0394
_diffrn_reflns_limit_h_max 15
_diffrn_reflns_limit_h_min -16
_diffrn_reflns_limit_k_max 16
_diffrn_reflns_limit_k_min -16
_diffrn_reflns_limit_l_max 31
_diffrn_reflns_limit_l_min -31
_diffrn_reflns_number 30619
_diffrn_reflns_theta_full 25.24
_diffrn_reflns_theta_max 25.24
_diffrn_reflns_theta_min 2.57
_diffrn_standards_decay_% <2
_diffrn_standards_number 0
_exptl_absorpt_coefficient_mu 0.217
_exptl_absorpt_correction_T_max 0.965
_exptl_absorpt_correction_T_min 0.950
_exptl_absorpt_correction_type multi-scan
_exptl_absorpt_process_details 'HKL Scalepack (Otwinowski & Minor 1997)'
_exptl_crystal_colour red
_exptl_crystal_density_diffrn 1.439
_exptl_crystal_density_method 'not measured'
_exptl_crystal_description prism
_exptl_crystal_F_000 2132.0
_exptl_crystal_size_max 0.27
_exptl_crystal_size_mid 0.25
_exptl_crystal_size_min 0.20
_refine_diff_density_max 2.135
_refine_diff_density_min -1.763
_refine_diff_density_rms 0.104
_refine_ls_extinction_method none
_refine_ls_goodness_of_fit_ref 1.035
_refine_ls_hydrogen_treatment constr
_refine_ls_matrix_type full
_refine_ls_number_parameters 1250
_refine_ls_number_reflns 17056
_refine_ls_number_restraints 141
_refine_ls_restrained_S_all 1.059
_refine_ls_R_factor_all 0.1168
_refine_ls_R_factor_gt 0.0927
_refine_ls_shift/su_max 0.000
_refine_ls_shift/su_mean 0.000
_refine_ls_structure_factor_coef Fsqd
_refine_ls_weighting_details 'calc w=1/[\s^2^(Fo^2^)+(0.1437P)^2^+15.6290P] where P=(Fo^2^+2Fc^2^)/3'
_refine_ls_weighting_scheme calc
_refine_ls_wR_factor_gt 0.2500
_refine_ls_wR_factor_ref 0.2700
_reflns_number_gt 12674
_reflns_number_total 17056
_reflns_threshold_expression >2sigma(I)
_cod_data_source_file B815929G.txt
_cod_data_source_block 4
_cod_database_code 7150560

loop_
_symmetry_equiv_pos_as_xyz
'x, y, z'
'-x, -y, -z'

loop_
_atom_site_label
_atom_site_type_symbol
_atom_site_fract_x
_atom_site_fract_y
_atom_site_fract_z
_atom_site_U_iso_or_equiv
_atom_site_adp_type
_atom_site_occupancy
_atom_site_symmetry_multiplicity
_atom_site_calc_flag
_atom_site_refinement_flags
_atom_site_disorder_assembly
_atom_site_disorder_group
C11 C 0.1228(3) 0.5015(3) 0.24484(17) 0.0232(9) Uani 1 1 d . . .
C12 C 0.1972(3) 0.4808(3) 0.20459(17) 0.0227(9) Uani 1 1 d . . .
H12 H 0.1809 0.4873 0.1704 0.027 Uiso 1 1 calc R . .
C13 C 0.2962(3) 0.4501(3) 0.21704(17) 0.0238(9) Uani 1 1 d . . .
C14 C 0.3230(3) 0.4413(3) 0.26798(17) 0.0245(9) Uani 1 1 d . . .
H14 H 0.3895 0.4210 0.2758 0.029 Uiso 1 1 calc R . .
C15 C 0.2456(3) 0.4643(3) 0.30675(16) 0.0237(9) Uani 1 1 d . . .
C16 C 0.1466(3) 0.4948(3) 0.29594(17) 0.0242(9) Uani 1 1 d . . .
H16 H 0.0965 0.5106 0.3222 0.029 Uiso 1 1 calc R . .
C21 C 0.0863(3) 1.0120(3) 0.25352(19) 0.0293(10) Uani 1 1 d . B .
C22 C 0.1351(4) 1.0063(3) 0.20322(18) 0.0286(10) Uani 1 1 d DU . .
H22 H 0.0992 1.0164 0.1741 0.034 Uiso 0.99 1 calc PR A 1
I1 I 0.028(2) 1.044(2) 0.1474(11) 0.044(8) Uani 0.01 1 d PDU B 2
C23 C 0.2390(4) 0.9849(3) 0.19854(18) 0.0278(10) Uani 1 1 d . B .
C24 C 0.2917(4) 0.9681(3) 0.24207(18) 0.0287(10) Uani 1 1 d DU . .
H24A H 0.3612 0.9520 0.2383 0.034 Uiso 0.96 1 calc PR B 1
I2 I 0.4353(6) 0.9524(7) 0.2266(4) 0.053(2) Uani 0.04 1 d PDU B 2
C25 C 0.2429(4) 0.9750(3) 0.29093(18) 0.0287(10) Uani 1 1 d . B .
C26 C 0.1399(4) 0.9972(3) 0.29658(18) 0.0315(10) Uani 1 1 d DU . .
H26A H 0.1063 1.0021 0.3296 0.038 Uiso 0.97 1 calc PR B 1
I3 I 0.0867(11) 0.9929(9) 0.3742(4) 0.038(3) Uani 0.03 1 d PDU B 2
O31 O 0.0231(2) 0.5293(2) 0.23797(12) 0.0275(7) Uani 1 1 d . . .
C31 C -0.0070(3) 0.5488(3) 0.18528(18) 0.0289(10) Uani 1 1 d . . .
H31A H 0.0153 0.4881 0.1713 0.035 Uiso 1 1 calc R . .
H31B H 0.0218 0.6016 0.1620 0.035 Uiso 1 1 calc R . .
C32 C -0.1189(4) 0.5815(4) 0.1888(2) 0.0327(11) Uani 1 1 d . . .
H32A H -0.1427 0.5887 0.1546 0.039 Uiso 1 1 calc R . .
H32B H -0.1471 0.5307 0.2143 0.039 Uiso 1 1 calc R . .
O32 O -0.1499(2) 0.6745(2) 0.20450(13) 0.0317(7) Uani 1 1 d . . .
C33 C -0.2557(4) 0.7061(4) 0.2095(2) 0.0402(12) Uani 1 1 d . . .
H33A H -0.2831 0.6541 0.2344 0.048 Uiso 1 1 calc R . .
H33B H -0.2815 0.7165 0.1755 0.048 Uiso 1 1 calc R . .
C34 C -0.2870(4) 0.8028(4) 0.2288(2) 0.0385(12) Uani 1 1 d . . .
H34A H -0.2536 0.8527 0.2062 0.046 Uiso 1 1 calc R . .
H34B H -0.3585 0.8294 0.2274 0.046 Uiso 1 1 calc R . .
O33 O -0.2615(2) 0.7837(3) 0.28181(13) 0.0357(8) Uani 1 1 d . . .
C35 C -0.3145(4) 0.8602(5) 0.3092(2) 0.0464(14) Uani 1 1 d . . .
H35A H -0.2928 0.8420 0.3447 0.056 Uiso 1 1 calc R . .
H35B H -0.3851 0.8609 0.3124 0.056 Uiso 1 1 calc R . .
C36 C -0.3024(4) 0.9648(4) 0.2840(2) 0.0427(13) Uani 1 1 d . . .
H36A H -0.3314 0.9878 0.2502 0.051 Uiso 1 1 calc R . .
H36B H -0.3371 1.0107 0.3065 0.051 Uiso 1 1 calc R . .
O34 O -0.1981(3) 0.9648(3) 0.27637(19) 0.0499(10) Uani 1 1 d . . .
C37 C -0.1818(5) 1.0617(5) 0.2444(3) 0.0597(17) Uani 1 1 d . . .
H37A H -0.1984 1.1117 0.2661 0.072 Uiso 1 1 calc R . .
H37B H -0.2250 1.0854 0.2155 0.072 Uiso 1 1 calc R . .
C38 C -0.0745(5) 1.0498(5) 0.2225(3) 0.0535(15) Uani 1 1 d . B .
H38A H -0.0551 0.9936 0.2048 0.064 Uiso 1 1 calc R . .
H38B H -0.0664 1.1107 0.1967 0.064 Uiso 1 1 calc R . .
O35 O -0.0151(3) 1.0323(3) 0.26293(16) 0.0458(9) Uani 1 1 d . . .
O41 O 0.3651(2) 0.4289(2) 0.17578(11) 0.0258(7) Uani 1 1 d . . .
C41 C 0.4653(3) 0.3751(3) 0.18751(18) 0.0277(10) Uani 1 1 d . . .
H41A H 0.4944 0.3371 0.1605 0.033 Uiso 1 1 calc R . .
H41B H 0.4626 0.3268 0.2211 0.033 Uiso 1 1 calc R . .
C42 C 0.5326(4) 0.4420(3) 0.19040(17) 0.0278(10) Uani 1 1 d . . .
H42A H 0.5004 0.4870 0.2138 0.033 Uiso 1 1 calc R . .
H42B H 0.5946 0.4007 0.2046 0.033 Uiso 1 1 calc R . .
O42 O 0.5530(2) 0.5000(2) 0.13854(11) 0.0242(6) Uani 1 1 d . . .
C43 C 0.6246(3) 0.5573(3) 0.13894(18) 0.0273(10) Uani 1 1 d . . .
H43A H 0.6859 0.5125 0.1524 0.033 Uiso 1 1 calc R . .
H43B H 0.5983 0.6050 0.1616 0.033 Uiso 1 1 calc R . .
C44 C 0.6450(3) 0.6131(3) 0.08290(18) 0.0287(10) Uani 1 1 d . . .
H44A H 0.7038 0.6394 0.0810 0.034 Uiso 1 1 calc R . .
H44B H 0.6598 0.5657 0.0598 0.034 Uiso 1 1 calc R . .
O43 O 0.5640(2) 0.6944(2) 0.06416(12) 0.0283(7) Uani 1 1 d . . .
C45 C 0.5692(4) 0.7866(4) 0.0758(2) 0.0365(11) Uani 1 1 d . . .
H45A H 0.6355 0.7984 0.0646 0.044 Uiso 1 1 calc R . .
H45B H 0.5578 0.7816 0.1138 0.044 Uiso 1 1 calc R . .
C46 C 0.4928(4) 0.8738(4) 0.0482(2) 0.0348(11) Uani 1 1 d . . .
H46A H 0.5105 0.9367 0.0473 0.042 Uiso 1 1 calc R . .
H46B H 0.4928 0.8684 0.0119 0.042 Uiso 1 1 calc R . .
O44 O 0.3957(2) 0.8754(2) 0.07425(13) 0.0304(7) Uani 1 1 d . . .
C47 C 0.3286(4) 0.9724(3) 0.06153(18) 0.0306(10) Uani 1 1 d . . .
H47A H 0.2988 0.9793 0.0290 0.037 Uiso 1 1 calc R . .
H47B H 0.3651 1.0249 0.0560 0.037 Uiso 1 1 calc R . .
C48 C 0.2485(4) 0.9844(3) 0.10561(18) 0.0291(10) Uani 1 1 d . B .
H48A H 0.2002 1.0484 0.0962 0.035 Uiso 1 1 calc R . .
H48B H 0.2139 0.9301 0.1126 0.035 Uiso 1 1 calc R . .
O45 O 0.2957(2) 0.9814(3) 0.15151(12) 0.0315(7) Uani 1 1 d . . .
O51 O 0.2643(2) 0.4554(2) 0.35858(12) 0.0289(7) Uani 1 1 d . . .
C51 C 0.3666(3) 0.4329(4) 0.36986(18) 0.0289(10) Uani 1 1 d . . .
H51A H 0.3960 0.4892 0.3520 0.035 Uiso 1 1 calc R . .
H51B H 0.4038 0.3735 0.3569 0.035 Uiso 1 1 calc R . .
C52 C 0.3724(4) 0.4140(4) 0.42785(19) 0.0363(11) Uani 1 1 d . . .
H52A H 0.3355 0.3636 0.4458 0.044 Uiso 1 1 calc R . .
H52B H 0.4416 0.3876 0.4359 0.044 Uiso 1 1 calc R . .
O52 O 0.3325(3) 0.5043(3) 0.44662(13) 0.0403(9) Uani 1 1 d . . .
C53 C 0.3453(5) 0.4855(4) 0.5025(2) 0.0484(14) Uani 1 1 d . . .
H53A H 0.4151 0.4564 0.5087 0.058 Uiso 1 1 calc R . .
H53B H 0.3066 0.4382 0.5226 0.058 Uiso 1 1 calc R . .
C54 C 0.3115(5) 0.5820(5) 0.5196(2) 0.0517(15) Uani 1 1 d . . .
H54A H 0.2442 0.6150 0.5096 0.062 Uiso 1 1 calc R . .
H54B H 0.3108 0.5699 0.5578 0.062 Uiso 1 1 calc R . .
O53 O 0.3786(3) 0.6451(3) 0.49471(14) 0.0452(9) Uani 1 1 d . . .
C55 C 0.3471(5) 0.7398(4) 0.5093(2) 0.0510(15) Uani 1 1 d . . .
H55A H 0.3559 0.7311 0.5465 0.061 Uiso 1 1 calc R . .
H55B H 0.2769 0.7681 0.5040 0.061 Uiso 1 1 calc R . .
C56 C 0.4077(5) 0.8094(4) 0.4762(2) 0.0482(14) Uani 1 1 d . . .
H56A H 0.3938 0.8712 0.4891 0.058 Uiso 1 1 calc R . .
H56B H 0.4784 0.7776 0.4783 0.058 Uiso 1 1 calc R . .
O54 O 0.3830(3) 0.8324(3) 0.42259(14) 0.0431(9) Uani 1 1 d . . .
C57 C 0.4225(4) 0.9129(4) 0.3906(2) 0.0408(12) Uani 1 1 d . . .
H57A H 0.4946 0.8964 0.3911 0.049 Uiso 1 1 calc R . .
H57B H 0.3950 0.9741 0.4038 0.049 Uiso 1 1 calc R . .
C58 C 0.3945(4) 0.9284(4) 0.3351(2) 0.0383(12) Uani 1 1 d . B .
H58A H 0.4266 0.9779 0.3111 0.046 Uiso 1 1 calc R . .
H58B H 0.4159 0.8653 0.3233 0.046 Uiso 1 1 calc R . .
O55 O 0.2885(3) 0.9634(2) 0.33566(13) 0.0336(7) Uani 1 1 d . . .
C61 C 0.3058(3) 0.3577(3) 0.05542(17) 0.0256(9) Uani 1 1 d . . .
C62 C 0.4000(3) 0.3704(3) 0.05929(16) 0.0258(9) Uani 1 1 d . . .
H62 H 0.4524 0.3139 0.0674 0.031 Uiso 1 1 calc R . .
C63 C 0.4169(3) 0.4662(3) 0.05118(16) 0.0259(9) Uani 1 1 d . . .
H63 H 0.4797 0.4738 0.0552 0.031 Uiso 1 1 calc R . .
C64 C 0.3398(3) 0.5511(3) 0.03707(16) 0.0252(9) Uani 1 1 d . . .
C65 C 0.2466(3) 0.5379(3) 0.03029(18) 0.0265(9) Uani 1 1 d . . .
H65 H 0.1956 0.5942 0.0192 0.032 Uiso 1 1 calc R . .
C66 C 0.2293(3) 0.4421(3) 0.03985(17) 0.0266(9) Uani 1 1 d . . .
H66 H 0.1665 0.4342 0.0359 0.032 Uiso 1 1 calc R . .
C67 C 0.2842(4) 0.2540(3) 0.07178(18) 0.0296(10) Uani 1 1 d . . .
H67A H 0.2362 0.2489 0.0496 0.035 Uiso 1 1 calc R . .
H67B H 0.3451 0.2028 0.0677 0.035 Uiso 1 1 calc R . .
C68 C 0.3538(4) 0.6555(4) 0.03385(18) 0.0308(10) Uani 1 1 d . . .
H68A H 0.4243 0.6535 0.0327 0.037 Uiso 1 1 calc R . .
H68B H 0.3276 0.7013 0.0019 0.037 Uiso 1 1 calc R . .
C71 C -0.0124(3) 0.4344(4) 0.42580(18) 0.0307(10) Uani 1 1 d . . .
C72 C 0.0581(4) 0.4783(4) 0.43841(18) 0.0340(11) Uani 1 1 d . . .
H72 H 0.1119 0.4375 0.4569 0.041 Uiso 1 1 calc R . .
C73 C 0.0484(4) 0.5820(4) 0.42356(19) 0.0342(11) Uani 1 1 d . . .
H73 H 0.0955 0.6105 0.4323 0.041 Uiso 1 1 calc R . .
C74 C -0.0321(4) 0.6438(4) 0.39541(19) 0.0346(11) Uani 1 1 d . . .
C75 C -0.1040(4) 0.6007(4) 0.3847(2) 0.0395(12) Uani 1 1 d . . .
H75 H -0.1591 0.6419 0.3673 0.047 Uiso 1 1 calc R . .
C76 C -0.0949(4) 0.4975(4) 0.3996(2) 0.0397(12) Uani 1 1 d . . .
H76 H -0.1438 0.4696 0.3922 0.048 Uiso 1 1 calc R . .
C77 C 0.0044(4) 0.3212(4) 0.4356(2) 0.0366(11) Uani 1 1 d . . .
H77A H 0.0502 0.2890 0.4630 0.044 Uiso 1 1 calc R . .
H77B H -0.0584 0.3015 0.4475 0.044 Uiso 1 1 calc R . .
C78 C -0.0352(4) 0.7546(4) 0.3724(2) 0.0385(12) Uani 1 1 d . . .
H78A H -0.1039 0.7929 0.3691 0.046 Uiso 1 1 calc R . .
H78B H -0.0053 0.7814 0.3955 0.046 Uiso 1 1 calc R . .
C80 C 0.1675(3) 0.2378(3) 0.23220(18) 0.0251(9) Uani 1 1 d . . .
C81 C 0.2702(3) 0.2099(3) 0.21929(18) 0.0265(9) Uani 1 1 d . . .
H81 H 0.3144 0.1905 0.2457 0.032 Uiso 1 1 calc R . .
C82 C 0.3061(3) 0.2112(3) 0.16701(18) 0.0275(10) Uani 1 1 d . . .
H82 H 0.3747 0.1932 0.1584 0.033 Uiso 1 1 calc R . .
N81 N 0.2431(3) 0.2383(3) 0.12836(15) 0.0264(8) Uani 1 1 d . . .
C83 C 0.1437(4) 0.2614(3) 0.1403(2) 0.0314(10) Uani 1 1 d . . .
H83 H 0.1009 0.2779 0.1135 0.038 Uiso 1 1 calc R . .
C84 C 0.1048(4) 0.2608(3) 0.19169(19) 0.0306(10) Uani 1 1 d . . .
H84 H 0.0359 0.2761 0.1994 0.037 Uiso 1 1 calc R . .
C85 C 0.1261(3) 0.2480(3) 0.28703(19) 0.0259(9) Uani 1 1 d . . .
C86 C 0.1869(3) 0.2380(4) 0.32624(19) 0.0308(10) Uani 1 1 d . . .
H86 H 0.2559 0.2172 0.3198 0.037 Uiso 1 1 calc R . .
C87 C 0.1469(4) 0.2586(4) 0.37523(19) 0.0326(11) Uani 1 1 d . . .
H87 H 0.1889 0.2523 0.4012 0.039 Uiso 1 1 calc R . .
N82 N 0.0474(3) 0.2876(3) 0.38508(16) 0.0325(9) Uani 1 1 d . . .
C88 C -0.0139(4) 0.2938(5) 0.3487(2) 0.0476(14) Uani 1 1 d . . .
H88 H -0.0826 0.3110 0.3568 0.057 Uiso 1 1 calc R . .
C89 C 0.0226(4) 0.2754(5) 0.2994(2) 0.0458(14) Uani 1 1 d . . .
H89 H -0.0213 0.2810 0.2744 0.055 Uiso 1 1 calc R . .
C90 C 0.1931(3) 0.7363(3) 0.17356(18) 0.0249(9) Uani 1 1 d . . .
C91 C 0.2953(3) 0.6936(3) 0.17203(18) 0.0259(9) Uani 1 1 d . . .
H91 H 0.3290 0.6800 0.2023 0.031 Uiso 1 1 calc R . .
C92 C 0.3467(3) 0.6713(3) 0.12580(18) 0.0272(10) Uani 1 1 d . . .
H92 H 0.4148 0.6417 0.1252 0.033 Uiso 1 1 calc R . .
N91 N 0.2993(3) 0.6920(3) 0.08170(15) 0.0261(8) Uani 1 1 d . . .
C93 C 0.2011(4) 0.7384(3) 0.08118(19) 0.0304(10) Uani 1 1 d . . .
H93 H 0.1702 0.7552 0.0498 0.036 Uiso 1 1 calc R . .
C94 C 0.1467(3) 0.7609(3) 0.1262(2) 0.0299(10) Uani 1 1 d . . .
H94 H 0.0790 0.7923 0.1255 0.036 Uiso 1 1 calc R . .
C95 C 0.1335(3) 0.7518(3) 0.22402(19) 0.0271(10) Uani 1 1 d . . .
C96 C 0.1785(3) 0.7503(3) 0.26890(19) 0.0267(10) Uani 1 1 d . . .
H96 H 0.2470 0.7451 0.2669 0.032 Uiso 1 1 calc R . .
C97 C 0.1220(3) 0.7565(3) 0.3158(2) 0.0307(10) Uani 1 1 d . . .
H97 H 0.1521 0.7559 0.3455 0.037 Uiso 1 1 calc R . .
N92 N 0.0220(3) 0.7634(3) 0.31900(17) 0.0322(9) Uani 1 1 d . . .
C98 C -0.0233(4) 0.7670(4) 0.2767(2) 0.0338(11) Uani 1 1 d . . .
H98 H -0.0920 0.7731 0.2797 0.041 Uiso 1 1 calc R . .
C99 C 0.0301(3) 0.7618(3) 0.2289(2) 0.0304(10) Uani 1 1 d . . .
H99 H -0.0024 0.7650 0.1995 0.037 Uiso 1 1 calc R . .
P1 P 0.69745(11) 0.35413(12) 0.31812(6) 0.0431(4) Uani 1 1 d D . .
F11 F 0.7419(3) 0.2524(3) 0.35912(16) 0.0770(12) Uani 1 1 d D . .
F12 F 0.6028(3) 0.3789(3) 0.35972(14) 0.0583(9) Uani 1 1 d D . .
F13 F 0.6405(3) 0.2941(3) 0.29323(14) 0.0579(9) Uani 1 1 d D . .
F14 F 0.6549(3) 0.4573(3) 0.27781(13) 0.0605(10) Uani 1 1 d D . .
F15 F 0.7932(3) 0.3294(4) 0.27806(19) 0.0865(14) Uani 1 1 d D . .
F16 F 0.7549(3) 0.4132(3) 0.34431(16) 0.0678(11) Uani 1 1 d D . .
P2 P 0.60390(10) 1.07684(9) 0.11681(5) 0.0326(3) Uani 1 1 d D . .
F21 F 0.4965(2) 1.1015(2) 0.09360(12) 0.0433(7) Uani 1 1 d D . .
F22 F 0.5602(3) 1.1643(4) 0.1481(2) 0.0860(15) Uani 1 1 d D . .
F23 F 0.5663(3) 1.0000(4) 0.16597(18) 0.0866(15) Uani 1 1 d D . .
F24 F 0.7096(2) 1.0542(2) 0.14032(13) 0.0462(8) Uani 1 1 d D . .
F25 F 0.6447(3) 0.9881(3) 0.0867(2) 0.0827(15) Uani 1 1 d D . .
F26 F 0.6376(3) 1.1560(3) 0.06766(18) 0.0844(15) Uani 1 1 d D . .
P3 P 0.95725(9) 0.72970(10) 0.01501(5) 0.0338(3) Uani 1 1 d D . .
F31 F 0.9595(3) 0.7958(3) 0.05563(19) 0.0865(15) Uani 1 1 d D . .
F32 F 1.0643(2) 0.7505(3) -0.01258(13) 0.0532(9) Uani 1 1 d D . .
F33 F 0.9008(3) 0.8254(3) -0.02511(17) 0.0692(11) Uani 1 1 d D . .
F34 F 0.9611(3) 0.6617(3) -0.02586(14) 0.0545(9) Uani 1 1 d D . .
F35 F 0.8535(2) 0.7087(4) 0.04052(16) 0.0734(12) Uani 1 1 d D . .
F36 F 1.0159(2) 0.6329(2) 0.05512(12) 0.0469(8) Uani 1 1 d D . .
P4 P 0.28666(14) 0.14241(12) 0.51854(6) 0.0595(5) Uani 1 1 d DU . .
F41 F 0.1713(3) 0.1770(5) 0.5174(2) 0.244(5) Uani 1 1 d DU . .
F42 F 0.3050(3) 0.1808(4) 0.45673(15) 0.121(2) Uani 1 1 d DU . .
F43 F 0.2907(6) 0.2482(4) 0.5262(2) 0.391(8) Uani 1 1 d DU . .
F44 F 0.4036(4) 0.1068(6) 0.5198(2) 0.219(4) Uani 1 1 d DU . .
F45 F 0.2697(4) 0.1035(4) 0.58075(16) 0.162(3) Uani 1 1 d DU . .
F46 F 0.2832(5) 0.0375(4) 0.5111(2) 0.168(3) Uani 1 1 d DU . .
N1 N 0.8895(4) 0.3534(5) 0.1505(3) 0.0727(18) Uani 1 1 d . . .
C1 C 0.8332(5) 0.3253(4) 0.1349(3) 0.0490(14) Uani 1 1 d . . .
C2 C 0.7579(5) 0.2932(6) 0.1134(3) 0.0646(18) Uani 1 1 d . . .
H2A H 0.7059 0.3511 0.1007 0.097 Uiso 1 1 calc R . .
H2B H 0.7298 0.2461 0.1408 0.097 Uiso 1 1 calc R . .
H2C H 0.7886 0.2612 0.0848 0.097 Uiso 1 1 calc R . .
N2 N -0.0057(4) 0.9842(4) 0.1071(2) 0.0568(14) Uani 1 1 d . . .
C3 C -0.0608(4) 1.0041(4) 0.0756(2) 0.0420(12) Uani 1 1 d . . .
C4 C -0.1306(5) 1.0304(5) 0.0350(3) 0.0528(15) Uani 1 1 d . . .
H4A H -0.1597 0.9743 0.0372 0.079 Uiso 1 1 calc R . .
H4B H -0.0958 1.0459 0.0007 0.079 Uiso 1 1 calc R . .
H4C H -0.1824 1.0882 0.0404 0.079 Uiso 1 1 calc R . .
N3A N 0.0965(7) 0.8170(7) 0.4442(4) 0.041(2) Uiso 0.50 1 d P C 1
C5A C 0.1168(10) 0.8934(10) 0.4480(5) 0.059(3) Uiso 0.50 1 d P C 1
C6A C 0.1525(10) 0.9767(10) 0.4527(6) 0.059(3) Uiso 0.50 1 d P C 1
H6A H 0.1010 1.0205 0.4703 0.089 Uiso 0.50 1 calc PR C 1
H6B H 0.1708 1.0134 0.4181 0.089 Uiso 0.50 1 calc PR C 1
H6C H 0.2099 0.9523 0.4730 0.089 Uiso 0.50 1 calc PR C 1
N3B N -0.0793(13) 1.1163(14) 0.4418(7) 0.106(5) Uiso 0.50 1 d P D 2
C5B C -0.0973(11) 1.0833(12) 0.4167(6) 0.065(4) Uiso 0.50 1 d P D 2
C6B C -0.1237(10) 1.0296(10) 0.3859(5) 0.055(3) Uiso 0.50 1 d P D 2
H6D H -0.0839 1.0361 0.3526 0.083 Uiso 0.50 1 calc PR D 2
H6E H -0.1931 1.0555 0.3797 0.083 Uiso 0.50 1 calc PR D 2
H6F H -0.1125 0.9595 0.4037 0.083 Uiso 0.50 1 calc PR D 2
N4 N 0.4619(5) 0.6768(4) 0.2611(3) 0.0662(16) Uani 1 1 d . . .
C7 C 0.5024(5) 0.6590(4) 0.2979(3) 0.0465(14) Uani 1 1 d . . .
C8 C 0.5546(5) 0.6351(5) 0.3462(3) 0.0528(15) Uani 1 1 d . . .
H8A H 0.5115 0.6659 0.3726 0.079 Uiso 1 1 calc R . .
H8B H 0.6139 0.6608 0.3383 0.079 Uiso 1 1 calc R . .
H8C H 0.5725 0.5631 0.3591 0.079 Uiso 1 1 calc R . .
N5 N 0.4398(3) 0.1682(3) 0.31446(17) 0.0357(9) Uani 1 1 d . . .
C9 C 0.4829(3) 0.1557(3) 0.35053(19) 0.0294(10) Uani 1 1 d . . .
C10 C 0.5387(4) 0.1392(4) 0.3966(2) 0.0444(13) Uani 1 1 d . . .
H10A H 0.5843 0.1829 0.3887 0.067 Uiso 1 1 calc R . .
H10B H 0.5755 0.0700 0.4050 0.067 Uiso 1 1 calc R . .
H10C H 0.4930 0.1540 0.4263 0.067 Uiso 1 1 calc R . .
O1W O 0.2978(4) 0.7052(4) 0.3819(2) 0.0769(16) Uani 1 1 d . . .
H1A H 0.3087 0.6463 0.4018 0.115 Uiso 1 1 d R . .
H1B H 0.3217 0.7424 0.3955 0.115 Uiso 1 1 d R . .

loop_
_atom_site_aniso_label
_atom_site_aniso_U_11
_atom_site_aniso_U_22
_atom_site_aniso_U_33
_atom_site_aniso_U_23
_atom_site_aniso_U_13
_atom_site_aniso_U_12
C11 0.028(2) 0.0167(19) 0.026(2) -0.0033(16) -0.0060(18) -0.0059(17)
C12 0.033(2) 0.0164(19) 0.021(2) -0.0016(16) -0.0033(18) -0.0113(17)
C13 0.029(2) 0.021(2) 0.023(2) -0.0051(17) -0.0012(18) -0.0090(18)
C14 0.029(2) 0.022(2) 0.022(2) -0.0030(17) -0.0036(18) -0.0078(18)
C15 0.032(2) 0.021(2) 0.019(2) -0.0016(16) -0.0048(17) -0.0094(18)
C16 0.030(2) 0.019(2) 0.021(2) -0.0037(16) 0.0006(18) -0.0050(17)
C21 0.029(2) 0.018(2) 0.041(3) -0.0064(19) 0.001(2) -0.0073(18)
C22 0.037(3) 0.020(2) 0.029(2) -0.0051(18) -0.005(2) -0.0076(19)
I1 0.06(2) 0.024(15) 0.036(17) 0.005(13) -0.013(13) 0.006(14)
C23 0.037(3) 0.017(2) 0.029(2) -0.0025(17) 0.001(2) -0.0101(18)
C24 0.036(3) 0.023(2) 0.028(2) -0.0047(18) -0.0009(19) -0.0106(19)
I2 0.058(5) 0.043(5) 0.060(6) -0.009(4) -0.003(5) -0.019(4)
C25 0.038(3) 0.020(2) 0.030(2) -0.0050(18) -0.001(2) -0.0111(19)
C26 0.047(3) 0.024(2) 0.027(2) -0.0090(18) 0.003(2) -0.012(2)
I3 0.061(9) 0.024(6) 0.033(6) -0.009(5) -0.012(6) -0.008(6)
O31 0.0251(16) 0.0312(16) 0.0250(16) -0.0029(13) -0.0055(13) -0.0058(13)
C31 0.031(2) 0.027(2) 0.031(2) -0.0061(19) -0.0108(19) -0.0060(19)
C32 0.033(3) 0.030(2) 0.038(3) -0.007(2) -0.011(2) -0.009(2)
O32 0.0269(17) 0.0301(17) 0.0400(19) -0.0088(14) -0.0109(14) -0.0050(13)
C33 0.029(3) 0.040(3) 0.056(3) -0.014(2) -0.019(2) -0.003(2)
C34 0.033(3) 0.039(3) 0.045(3) -0.011(2) -0.015(2) -0.002(2)
O33 0.0285(18) 0.0422(19) 0.0367(19) -0.0088(15) -0.0063(14) -0.0066(15)
C35 0.027(3) 0.069(4) 0.041(3) -0.019(3) 0.004(2) -0.005(3)
C36 0.022(2) 0.055(3) 0.057(3) -0.032(3) -0.003(2) 0.001(2)
O34 0.0243(18) 0.041(2) 0.091(3) -0.030(2) -0.0100(19) -0.0016(16)
C37 0.045(4) 0.046(3) 0.092(5) -0.025(3) -0.023(3) -0.001(3)
C38 0.047(3) 0.047(3) 0.070(4) -0.017(3) -0.008(3) -0.011(3)
O35 0.032(2) 0.048(2) 0.058(2) -0.0225(19) 0.0029(17) -0.0055(17)
O41 0.0265(16) 0.0318(16) 0.0213(15) -0.0062(12) 0.0004(12) -0.0113(13)
C41 0.028(2) 0.027(2) 0.028(2) -0.0055(18) -0.0003(18) -0.0069(19)
C42 0.031(2) 0.031(2) 0.021(2) -0.0025(18) -0.0030(18) -0.0094(19)
O42 0.0245(16) 0.0276(16) 0.0224(15) -0.0025(12) -0.0052(12) -0.0109(13)
C43 0.020(2) 0.033(2) 0.031(2) -0.0079(19) -0.0050(18) -0.0074(18)
C44 0.023(2) 0.032(2) 0.033(2) -0.0084(19) -0.0009(19) -0.0086(19)
O43 0.0304(17) 0.0254(16) 0.0329(17) -0.0064(13) -0.0065(14) -0.0110(13)
C45 0.037(3) 0.032(3) 0.048(3) -0.010(2) -0.013(2) -0.015(2)
C46 0.037(3) 0.028(2) 0.042(3) -0.004(2) -0.004(2) -0.015(2)
O44 0.0391(19) 0.0210(15) 0.0319(17) -0.0036(13) -0.0006(14) -0.0117(14)
C47 0.043(3) 0.025(2) 0.025(2) -0.0038(18) -0.005(2) -0.010(2)
C48 0.036(3) 0.027(2) 0.028(2) -0.0050(18) -0.0060(19) -0.013(2)
O45 0.0355(18) 0.0399(18) 0.0235(16) -0.0083(14) 0.0000(14) -0.0168(15)
O51 0.0315(17) 0.0371(18) 0.0182(15) -0.0048(13) -0.0057(13) -0.0075(14)
C51 0.031(2) 0.031(2) 0.026(2) -0.0083(19) -0.0076(19) -0.0045(19)
C52 0.042(3) 0.039(3) 0.029(3) -0.005(2) -0.011(2) -0.010(2)
O52 0.057(2) 0.043(2) 0.0241(17) -0.0098(15) -0.0038(16) -0.0148(17)
C53 0.073(4) 0.052(3) 0.023(3) -0.005(2) -0.007(3) -0.022(3)
C54 0.059(4) 0.070(4) 0.029(3) -0.011(3) -0.004(3) -0.020(3)
O53 0.066(3) 0.041(2) 0.0317(19) -0.0058(16) -0.0147(18) -0.0143(19)
C55 0.076(4) 0.049(3) 0.028(3) -0.008(2) -0.019(3) -0.008(3)
C56 0.071(4) 0.045(3) 0.036(3) -0.010(2) -0.028(3) -0.012(3)
O54 0.071(3) 0.0353(19) 0.0292(18) -0.0060(15) -0.0192(17) -0.0159(18)
C57 0.049(3) 0.039(3) 0.037(3) -0.011(2) -0.007(2) -0.011(2)
C58 0.047(3) 0.037(3) 0.034(3) -0.009(2) -0.006(2) -0.013(2)
O55 0.041(2) 0.0359(18) 0.0265(17) -0.0091(14) -0.0040(14) -0.0098(15)
C61 0.031(2) 0.029(2) 0.019(2) -0.0092(17) -0.0028(18) -0.0070(19)
C62 0.026(2) 0.033(2) 0.018(2) -0.0074(18) -0.0028(17) -0.0029(18)
C63 0.022(2) 0.039(3) 0.018(2) -0.0051(18) 0.0022(17) -0.0115(19)
C64 0.028(2) 0.031(2) 0.018(2) -0.0035(17) 0.0008(17) -0.0128(19)
C65 0.025(2) 0.025(2) 0.028(2) -0.0051(18) -0.0039(18) -0.0042(18)
C66 0.025(2) 0.032(2) 0.026(2) -0.0075(18) -0.0036(18) -0.0106(19)
C67 0.037(3) 0.026(2) 0.029(2) -0.0086(19) -0.008(2) -0.008(2)
C68 0.032(3) 0.036(3) 0.027(2) -0.0014(19) -0.0026(19) -0.018(2)
C71 0.027(2) 0.037(3) 0.024(2) -0.0083(19) 0.0067(18) -0.004(2)
C72 0.033(3) 0.046(3) 0.019(2) -0.007(2) 0.0005(19) -0.004(2)
C73 0.035(3) 0.043(3) 0.027(2) -0.016(2) 0.002(2) -0.008(2)
C74 0.030(3) 0.041(3) 0.032(3) -0.020(2) 0.007(2) -0.002(2)
C75 0.025(3) 0.040(3) 0.050(3) -0.011(2) -0.005(2) 0.001(2)
C76 0.028(3) 0.046(3) 0.046(3) -0.015(2) 0.001(2) -0.008(2)
C77 0.031(3) 0.042(3) 0.032(3) -0.006(2) 0.007(2) -0.007(2)
C78 0.035(3) 0.038(3) 0.045(3) -0.022(2) 0.003(2) -0.003(2)
C80 0.028(2) 0.0124(19) 0.037(2) -0.0051(17) -0.0046(19) -0.0085(17)
C81 0.030(2) 0.022(2) 0.028(2) -0.0052(18) -0.0061(19) -0.0048(18)
C82 0.027(2) 0.021(2) 0.034(2) -0.0058(18) -0.0076(19) -0.0007(18)
N81 0.032(2) 0.0188(17) 0.032(2) -0.0059(15) -0.0089(16) -0.0080(15)
C83 0.032(3) 0.028(2) 0.038(3) -0.003(2) -0.012(2) -0.014(2)
C84 0.026(2) 0.029(2) 0.039(3) -0.003(2) -0.005(2) -0.0127(19)
C85 0.026(2) 0.017(2) 0.037(3) -0.0063(18) -0.0017(19) -0.0087(17)
C86 0.023(2) 0.032(2) 0.035(3) -0.006(2) -0.0017(19) -0.0026(19)
C87 0.029(3) 0.034(3) 0.030(2) -0.002(2) -0.001(2) -0.005(2)
N82 0.029(2) 0.029(2) 0.037(2) -0.0083(17) 0.0040(17) -0.0057(17)
C88 0.027(3) 0.065(4) 0.056(4) -0.032(3) 0.005(2) -0.006(3)
C89 0.025(3) 0.059(3) 0.061(4) -0.030(3) -0.008(2) -0.003(2)
C90 0.026(2) 0.0148(19) 0.036(2) -0.0011(17) -0.0080(19) -0.0092(17)
C91 0.028(2) 0.022(2) 0.028(2) 0.0010(17) -0.0102(18) -0.0095(18)
C92 0.024(2) 0.024(2) 0.033(2) -0.0004(18) -0.0066(19) -0.0094(18)
N91 0.027(2) 0.0232(18) 0.031(2) -0.0008(15) -0.0057(16) -0.0127(15)
C93 0.033(3) 0.024(2) 0.037(3) -0.0012(19) -0.015(2) -0.0106(19)
C94 0.025(2) 0.023(2) 0.044(3) -0.007(2) -0.012(2) -0.0050(18)
C95 0.027(2) 0.015(2) 0.040(3) -0.0057(18) -0.0084(19) -0.0038(17)
C96 0.026(2) 0.017(2) 0.038(3) -0.0060(18) -0.0073(19) -0.0042(17)
C97 0.030(3) 0.020(2) 0.045(3) -0.011(2) -0.011(2) -0.0041(18)
N92 0.030(2) 0.025(2) 0.041(2) -0.0137(17) -0.0007(18) -0.0017(16)
C98 0.025(2) 0.029(2) 0.050(3) -0.013(2) -0.011(2) -0.0009(19)
C99 0.027(2) 0.026(2) 0.040(3) -0.011(2) -0.008(2) -0.0029(19)
P1 0.0366(8) 0.0608(9) 0.0342(7) -0.0081(6) -0.0107(6) -0.0136(7)
F11 0.086(3) 0.069(3) 0.066(3) -0.011(2) -0.042(2) 0.016(2)
F12 0.048(2) 0.064(2) 0.054(2) -0.0041(17) 0.0035(16) -0.0098(17)
F13 0.076(2) 0.054(2) 0.052(2) 0.0049(16) -0.0278(18) -0.0330(18)
F14 0.092(3) 0.061(2) 0.0418(19) 0.0059(16) -0.0256(18) -0.046(2)
F15 0.070(3) 0.119(4) 0.090(3) -0.061(3) 0.028(2) -0.038(3)
F16 0.048(2) 0.097(3) 0.074(3) -0.042(2) -0.0226(18) -0.013(2)
P2 0.0339(7) 0.0251(6) 0.0396(7) -0.0090(5) -0.0125(5) -0.0017(5)
F21 0.0367(17) 0.0463(17) 0.0476(18) -0.0116(14) -0.0149(14) -0.0039(13)
F22 0.051(2) 0.102(3) 0.132(4) -0.091(3) -0.019(2) 0.003(2)
F23 0.053(2) 0.107(3) 0.085(3) 0.038(3) -0.028(2) -0.035(2)
F24 0.0345(16) 0.0440(17) 0.062(2) -0.0137(15) -0.0189(15) -0.0035(13)
F25 0.042(2) 0.079(3) 0.153(4) -0.084(3) -0.011(2) -0.0041(19)
F26 0.061(2) 0.094(3) 0.083(3) 0.039(2) -0.024(2) -0.037(2)
P3 0.0280(7) 0.0380(7) 0.0389(7) -0.0098(6) -0.0138(5) -0.0071(5)
F31 0.089(3) 0.083(3) 0.098(3) -0.056(3) -0.050(3) 0.017(2)
F32 0.0437(19) 0.058(2) 0.055(2) 0.0157(16) -0.0198(15) -0.0259(16)
F33 0.070(3) 0.049(2) 0.084(3) 0.0016(19) -0.050(2) -0.0003(18)
F34 0.062(2) 0.057(2) 0.052(2) -0.0208(16) -0.0108(17) -0.0155(17)
F35 0.0287(18) 0.120(4) 0.066(2) -0.008(2) -0.0021(16) -0.020(2)
F36 0.0398(17) 0.0546(19) 0.0382(17) 0.0047(14) -0.0064(13) -0.0091(14)
P4 0.0824(13) 0.0493(9) 0.0448(9) -0.0176(7) 0.0024(8) -0.0091(8)
F41 0.094(4) 0.336(10) 0.126(5) 0.081(6) 0.023(4) 0.114(5)
F42 0.085(3) 0.169(5) 0.055(3) 0.029(3) -0.005(2) 0.010(3)
F43 0.706(18) 0.197(7) 0.330(12) -0.191(9) 0.349(14) -0.295(10)
F44 0.104(4) 0.457(13) 0.093(5) 0.021(7) -0.032(3) -0.124(6)
F45 0.181(6) 0.287(9) 0.048(3) -0.048(4) 0.013(3) -0.112(7)
F46 0.246(8) 0.107(4) 0.172(6) -0.086(4) 0.118(6) -0.097(5)
N1 0.042(3) 0.071(4) 0.113(5) -0.039(4) -0.034(3) 0.007(3)
C1 0.042(3) 0.044(3) 0.058(4) -0.015(3) -0.007(3) -0.001(3)
C2 0.066(4) 0.063(4) 0.075(5) -0.019(4) -0.013(4) -0.025(3)
N2 0.055(3) 0.054(3) 0.065(3) -0.026(3) -0.020(3) 0.000(2)
C3 0.038(3) 0.043(3) 0.046(3) -0.012(2) -0.007(3) -0.008(2)
C4 0.049(4) 0.054(4) 0.054(4) -0.010(3) -0.013(3) -0.006(3)
N4 0.066(4) 0.059(3) 0.075(4) -0.011(3) -0.034(3) -0.006(3)
C7 0.048(3) 0.037(3) 0.057(4) -0.007(3) -0.018(3) -0.012(2)
C8 0.053(4) 0.053(4) 0.058(4) -0.007(3) -0.021(3) -0.018(3)
N5 0.031(2) 0.037(2) 0.038(2) -0.0069(18) -0.0056(19) -0.0062(18)
C9 0.028(2) 0.026(2) 0.032(3) -0.0064(19) 0.000(2) -0.0021(18)
C10 0.045(3) 0.050(3) 0.038(3) -0.009(2) -0.012(2) -0.008(3)
O1W 0.099(4) 0.060(3) 0.083(4) 0.013(2) -0.063(3) -0.036(3)

loop_
_atom_type_symbol
_atom_type_description
_atom_type_scat_dispersion_real
_atom_type_scat_dispersion_imag
_atom_type_scat_source
C C 0.0033 0.0016 'International Tables Vol C Tables 4.2.6.8 and 6.1.1.4'
H H 0.0000 0.0000 'International Tables Vol C Tables 4.2.6.8 and 6.1.1.4'
F F 0.0171 0.0103 'International Tables Vol C Tables 4.2.6.8 and 6.1.1.4'
I I -0.4742 1.8119 'International Tables Vol C Tables 4.2.6.8 and 6.1.1.4'
N N 0.0061 0.0033 'International Tables Vol C Tables 4.2.6.8 and 6.1.1.4'
O O 0.0106 0.0060 'International Tables Vol C Tables 4.2.6.8 and 6.1.1.4'
P P 0.1023 0.0942 'International Tables Vol C Tables 4.2.6.8 and 6.1.1.4'

loop_
_geom_angle_atom_site_label_1
_geom_angle_atom_site_label_2
_geom_angle_atom_site_label_3
_geom_angle
_geom_angle_site_symmetry_1
_geom_angle_site_symmetry_3
_geom_angle_publ_flag
O31 C11 C16 114.9(4) . . ?
O31 C11 C12 123.7(4) . . ?
C16 C11 C12 121.3(4) . . ?
C13 C12 C11 118.2(4) . . ?
C13 C12 H12 120.9 . . ?
C11 C12 H12 120.9 . . ?
O41 C13 C12 115.0(4) . . ?
O41 C13 C14 122.9(4) . . ?
C12 C13 C14 122.2(4) . . ?
C13 C14 C15 117.3(4) . . ?
C13 C14 H14 121.4 . . ?
C15 C14 H14 121.4 . . ?
C16 C15 O51 116.2(4) . . ?
C16 C15 C14 122.2(4) . . ?
O51 C15 C14 121.6(4) . . ?
C15 C16 C11 118.8(4) . . ?
C15 C16 H16 120.6 . . ?
C11 C16 H16 120.6 . . ?
O35 C21 C26 116.3(4) . . ?
O35 C21 C22 122.8(4) . . ?
C26 C21 C22 121.0(4) . . ?
C23 C22 C21 117.5(4) . . ?
C23 C22 I1 132.9(11) . . ?
C21 C22 I1 109.4(11) . . ?
C23 C22 H22 121.2 . . ?
C21 C22 H22 121.2 . . ?
I1 C22 H22 12.3 . . ?
O45 C23 C24 115.4(4) . . ?
O45 C23 C22 123.6(4) . . ?
C24 C23 C22 121.0(4) . . ?
C25 C24 C23 120.8(4) . . ?
C25 C24 I2 123.8(5) . . ?
C23 C24 I2 115.0(5) . . ?
C25 C24 H24A 119.6 . . ?
C23 C24 H24A 119.6 . . ?
I2 C24 H24A 8.2 . . ?
O55 C25 C24 124.9(4) . . ?
O55 C25 C26 115.7(4) . . ?
C24 C25 C26 119.4(4) . . ?
C25 C26 C21 120.3(4) . . ?
C25 C26 I3 111.4(5) . . ?
C21 C26 I3 128.2(6) . . ?
C25 C26 H26A 119.9 . . ?
C21 C26 H26A 119.9 . . ?
I3 C26 H26A 9.3 . . ?
C11 O31 C31 118.3(3) . . ?
O31 C31 C32 107.2(4) . . ?
O31 C31 H31A 110.3 . . ?
C32 C31 H31A 110.3 . . ?
O31 C31 H31B 110.3 . . ?
C32 C31 H31B 110.3 . . ?
H31A C31 H31B 108.5 . . ?
O32 C32 C31 109.7(4) . . ?
O32 C32 H32A 109.7 . . ?
C31 C32 H32A 109.7 . . ?
O32 C32 H32B 109.7 . . ?
C31 C32 H32B 109.7 . . ?
H32A C32 H32B 108.2 . . ?
C32 O32 C33 111.0(4) . . ?
O32 C33 C34 110.0(4) . . ?
O32 C33 H33A 109.7 . . ?
C34 C33 H33A 109.7 . . ?
O32 C33 H33B 109.7 . . ?
C34 C33 H33B 109.7 . . ?
H33A C33 H33B 108.2 . . ?
O33 C34 C33 109.3(4) . . ?
O33 C34 H34A 109.8 . . ?
C33 C34 H34A 109.8 . . ?
O33 C34 H34B 109.8 . . ?
C33 C34 H34B 109.8 . . ?
H34A C34 H34B 108.3 . . ?
C34 O33 C35 113.4(4) . . ?
O33 C35 C36 115.5(4) . . ?
O33 C35 H35A 108.4 . . ?
C36 C35 H35A 108.4 . . ?
O33 C35 H35B 108.4 . . ?
C36 C35 H35B 108.4 . . ?
H35A C35 H35B 107.5 . . ?
O34 C36 C35 109.5(4) . . ?
O34 C36 H36A 109.8 . . ?
C35 C36 H36A 109.8 . . ?
O34 C36 H36B 109.8 . . ?
C35 C36 H36B 109.8 . . ?
H36A C36 H36B 108.2 . . ?
C36 O34 C37 111.3(4) . . ?
O34 C37 C38 110.0(5) . . ?
O34 C37 H37A 109.7 . . ?
C38 C37 H37A 109.7 . . ?
O34 C37 H37B 109.7 . . ?
C38 C37 H37B 109.7 . . ?
H37A C37 H37B 108.2 . . ?
O35 C38 C37 109.4(6) . . ?
O35 C38 H38A 109.8 . . ?
C37 C38 H38A 109.8 . . ?
O35 C38 H38B 109.8 . . ?
C37 C38 H38B 109.8 . . ?
H38A C38 H38B 108.2 . . ?
C21 O35 C38 120.5(4) . . ?
C13 O41 C41 118.4(3) . . ?
O41 C41 C42 114.1(4) . . ?
O41 C41 H41A 108.7 . . ?
C42 C41 H41A 108.7 . . ?
O41 C41 H41B 108.7 . . ?
C42 C41 H41B 108.7 . . ?
H41A C41 H41B 107.6 . . ?
O42 C42 C41 109.5(4) . . ?
O42 C42 H42A 109.8 . . ?
C41 C42 H42A 109.8 . . ?
O42 C42 H42B 109.8 . . ?
C41 C42 H42B 109.8 . . ?
H42A C42 H42B 108.2 . . ?
C42 O42 C43 111.0(3) . . ?
O42 C43 C44 107.8(4) . . ?
O42 C43 H43A 110.1 . . ?
C44 C43 H43A 110.1 . . ?
O42 C43 H43B 110.1 . . ?
C44 C43 H43B 110.1 . . ?
H43A C43 H43B 108.4 . . ?
O43 C44 C43 113.4(4) . . ?
O43 C44 H44A 108.9 . . ?
C43 C44 H44A 108.9 . . ?
O43 C44 H44B 108.9 . . ?
C43 C44 H44B 108.9 . . ?
H44A C44 H44B 107.7 . . ?
C45 O43 C44 112.2(3) . . ?
O43 C45 C46 110.8(4) . . ?
O43 C45 H45A 109.5 . . ?
C46 C45 H45A 109.5 . . ?
O43 C45 H45B 109.5 . . ?
C46 C45 H45B 109.5 . . ?
H45A C45 H45B 108.1 . . ?
O44 C46 C45 111.2(4) . . ?
O44 C46 H46A 109.4 . . ?
C45 C46 H46A 109.4 . . ?
O44 C46 H46B 109.4 . . ?
C45 C46 H46B 109.4 . . ?
H46A C46 H46B 108.0 . . ?
C46 O44 C47 112.6(3) . . ?
O44 C47 C48 109.9(4) . . ?
O44 C47 H47A 109.7 . . ?
C48 C47 H47A 109.7 . . ?
O44 C47 H47B 109.7 . . ?
C48 C47 H47B 109.7 . . ?
H47A C47 H47B 108.2 . . ?
O45 C48 C47 107.4(4) . . ?
O45 C48 H48A 110.2 . . ?
C47 C48 H48A 110.2 . . ?
O45 C48 H48B 110.2 . . ?
C47 C48 H48B 110.2 . . ?
H48A C48 H48B 108.5 . . ?
C23 O45 C48 119.1(4) . . ?
C15 O51 C51 117.3(3) . . ?
O51 C51 C52 109.6(4) . . ?
O51 C51 H51A 109.8 . . ?
C52 C51 H51A 109.8 . . ?
O51 C51 H51B 109.8 . . ?
C52 C51 H51B 109.8 . . ?
H51A C51 H51B 108.2 . . ?
O52 C52 C51 111.1(4) . . ?
O52 C52 H52A 109.4 . . ?
C51 C52 H52A 109.4 . . ?
O52 C52 H52B 109.4 . . ?
C51 C52 H52B 109.4 . . ?
H52A C52 H52B 108.0 . . ?
C52 O52 C53 110.1(4) . . ?
O52 C53 C54 108.7(5) . . ?
O52 C53 H53A 109.9 . . ?
C54 C53 H53A 109.9 . . ?
O52 C53 H53B 109.9 . . ?
C54 C53 H53B 109.9 . . ?
H53A C53 H53B 108.3 . . ?
O53 C54 C53 108.6(5) . . ?
O53 C54 H54A 110.0 . . ?
C53 C54 H54A 110.0 . . ?
O53 C54 H54B 110.0 . . ?
C53 C54 H54B 110.0 . . ?
H54A C54 H54B 108.4 . . ?
C55 O53 C54 110.3(5) . . ?
O53 C55 C56 109.0(5) . . ?
O53 C55 H55A 109.9 . . ?
C56 C55 H55A 109.9 . . ?
O53 C55 H55B 109.9 . . ?
C56 C55 H55B 109.9 . . ?
H55A C55 H55B 108.3 . . ?
O54 C56 C55 108.9(4) . . ?
O54 C56 H56A 109.9 . . ?
C55 C56 H56A 109.9 . . ?
O54 C56 H56B 109.9 . . ?
C55 C56 H56B 109.9 . . ?
H56A C56 H56B 108.3 . . ?
C57 O54 C56 112.3(4) . . ?
O54 C57 C58 107.7(4) . . ?
O54 C57 H57A 110.2 . . ?
C58 C57 H57A 110.2 . . ?
O54 C57 H57B 110.2 . . ?
C58 C57 H57B 110.2 . . ?
H57A C57 H57B 108.5 . . ?
O55 C58 C57 107.7(4) . . ?
O55 C58 H58A 110.2 . . ?
C57 C58 H58A 110.2 . . ?
O55 C58 H58B 110.2 . . ?
C57 C58 H58B 110.2 . . ?
H58A C58 H58B 108.5 . . ?
C25 O55 C58 119.4(4) . . ?
C62 C61 C66 119.5(4) . . ?
C62 C61 C67 120.5(4) . . ?
C66 C61 C67 119.8(4) . . ?
C63 C62 C61 120.7(4) . . ?
C63 C62 H62 119.6 . . ?
C61 C62 H62 119.6 . . ?
C62 C63 C64 119.9(4) . . ?
C62 C63 H63 120.0 . . ?
C64 C63 H63 120.0 . . ?
C63 C64 C65 119.1(4) . . ?
C63 C64 C68 120.5(4) . . ?
C65 C64 C68 120.2(4) . . ?
C66 C65 C64 120.8(4) . . ?
C66 C65 H65 119.6 . . ?
C64 C65 H65 119.6 . . ?
C65 C66 C61 119.8(4) . . ?
C65 C66 H66 120.1 . . ?
C61 C66 H66 120.1 . . ?
N81 C67 C61 108.3(3) . . ?
N81 C67 H67A 110.0 . . ?
C61 C67 H67A 110.0 . . ?
N81 C67 H67B 110.0 . . ?
C61 C67 H67B 110.0 . . ?
H67A C67 H67B 108.4 . . ?
N91 C68 C64 108.6(3) . . ?
N91 C68 H68A 110.0 . . ?
C64 C68 H68A 110.0 . . ?
N91 C68 H68B 110.0 . . ?
C64 C68 H68B 110.0 . . ?
H68A C68 H68B 108.3 . . ?
C72 C71 C76 118.8(5) . . ?
C72 C71 C77 120.8(4) . . ?
C76 C71 C77 120.2(5) . . ?
C73 C72 C71 120.6(5) . . ?
C73 C72 H72 119.7 . . ?
C71 C72 H72 119.7 . . ?
C72 C73 C74 120.1(5) . . ?
C72 C73 H73 120.0 . . ?
C74 C73 H73 120.0 . . ?
C75 C74 C73 119.3(5) . . ?
C75 C74 C78 120.3(5) . . ?
C73 C74 C78 120.2(5) . . ?
C76 C75 C74 120.8(5) . . ?
C76 C75 H75 119.6 . . ?
C74 C75 H75 119.6 . . ?
C75 C76 C71 120.3(5) . . ?
C75 C76 H76 119.9 . . ?
C71 C76 H76 119.9 . . ?
N82 C77 C71 109.1(4) . . ?
N82 C77 H77A 109.9 . . ?
C71 C77 H77A 109.9 . . ?
N82 C77 H77B 109.9 . . ?
C71 C77 H77B 109.9 . . ?
H77A C77 H77B 108.3 . . ?
N92 C78 C74 108.0(4) . . ?
N92 C78 H78A 110.1 . . ?
C74 C78 H78A 110.1 . . ?
N92 C78 H78B 110.1 . . ?
C74 C78 H78B 110.1 . . ?
H78A C78 H78B 108.4 . . ?
C84 C80 C81 117.7(4) . . ?
C84 C80 C85 120.9(4) . . ?
C81 C80 C85 121.3(4) . . ?
C82 C81 C80 119.6(4) . . ?
C82 C81 H81 120.2 . . ?
C80 C81 H81 120.2 . . ?
N81 C82 C81 120.9(4) . . ?
N81 C82 H82 119.5 . . ?
C81 C82 H82 119.5 . . ?
C83 N81 C82 120.4(4) . . ?
C83 N81 C67 119.8(4) . . ?
C82 N81 C67 119.4(4) . . ?
N81 C83 C84 120.6(4) . . ?
N81 C83 H83 119.7 . . ?
C84 C83 H83 119.7 . . ?
C83 C84 C80 120.7(4) . . ?
C83 C84 H84 119.7 . . ?
C80 C84 H84 119.7 . . ?
C86 C85 C89 117.3(5) . . ?
C86 C85 C80 122.0(4) . . ?
C89 C85 C80 120.6(4) . . ?
C85 C86 C87 121.0(4) . . ?
C85 C86 H86 119.5 . . ?
C87 C86 H86 119.5 . . ?
N82 C87 C86 120.0(5) . . ?
N82 C87 H87 120.0 . . ?
C86 C87 H87 120.0 . . ?
C88 N82 C87 120.5(4) . . ?
C88 N82 C77 119.4(4) . . ?
C87 N82 C77 120.0(4) . . ?
N82 C88 C89 121.5(5) . . ?
N82 C88 H88 119.3 . . ?
C89 C88 H88 119.3 . . ?
C88 C89 C85 119.7(5) . . ?
C88 C89 H89 120.2 . . ?
C85 C89 H89 120.2 . . ?
C91 C90 C94 117.8(4) . . ?
C91 C90 C95 121.5(4) . . ?
C94 C90 C95 120.6(4) . . ?
C92 C91 C90 120.1(4) . . ?
C92 C91 H91 119.9 . . ?
C90 C91 H91 119.9 . . ?
N91 C92 C91 120.5(4) . . ?
N91 C92 H92 119.7 . . ?
C91 C92 H92 119.7 . . ?
C92 N91 C93 120.8(4) . . ?
C92 N91 C68 119.4(4) . . ?
C93 N91 C68 119.6(4) . . ?
N91 C93 C94 120.8(4) . . ?
N91 C93 H93 119.6 . . ?
C94 C93 H93 119.6 . . ?
C93 C94 C90 119.8(4) . . ?
C93 C94 H94 120.1 . . ?
C90 C94 H94 120.1 . . ?
C99 C95 C96 117.7(4) . . ?
C99 C95 C90 120.2(4) . . ?
C96 C95 C90 121.9(4) . . ?
C97 C96 C95 120.1(4) . . ?
C97 C96 H96 120.0 . . ?
C95 C96 H96 120.0 . . ?
N92 C97 C96 120.2(4) . . ?
N92 C97 H97 119.9 . . ?
C96 C97 H97 119.9 . . ?
C98 N92 C97 121.1(4) . . ?
C98 N92 C78 119.7(4) . . ?
C97 N92 C78 118.8(4) . . ?
N92 C98 C99 120.7(4) . . ?
N92 C98 H98 119.6 . . ?
C99 C98 H98 119.6 . . ?
C98 C99 C95 120.1(4) . . ?
C98 C99 H99 119.9 . . ?
C95 C99 H99 119.9 . . ?
F13 P1 F14 91.69(18) . . ?
F13 P1 F15 90.7(2) . . ?
F14 P1 F15 90.6(3) . . ?
F13 P1 F11 89.9(2) . . ?
F14 P1 F11 178.4(2) . . ?
F15 P1 F11 89.2(3) . . ?
F13 P1 F16 178.9(2) . . ?
F14 P1 F16 89.3(2) . . ?
F15 P1 F16 89.8(2) . . ?
F11 P1 F16 89.1(2) . . ?
F13 P1 F12 90.6(2) . . ?
F14 P1 F12 90.2(2) . . ?
F15 P1 F12 178.5(2) . . ?
F11 P1 F12 89.9(2) . . ?
F16 P1 F12 88.9(2) . . ?
F25 P2 F26 91.6(3) . . ?
F25 P2 F23 89.5(3) . . ?
F26 P2 F23 178.0(2) . . ?
F25 P2 F22 178.1(3) . . ?
F26 P2 F22 90.0(3) . . ?
F23 P2 F22 88.9(3) . . ?
F25 P2 F24 90.42(19) . . ?
F26 P2 F24 90.5(2) . . ?
F23 P2 F24 91.08(19) . . ?
F22 P2 F24 90.47(19) . . ?
F25 P2 F21 90.67(19) . . ?
F26 P2 F21 89.35(19) . . ?
F23 P2 F21 89.01(19) . . ?
F22 P2 F21 88.43(19) . . ?
F24 P2 F21 178.90(18) . . ?
F35 P3 F31 92.3(3) . . ?
F35 P3 F33 89.3(2) . . ?
F31 P3 F33 91.9(2) . . ?
F35 P3 F34 90.3(2) . . ?
F31 P3 F34 177.0(2) . . ?
F33 P3 F34 89.7(2) . . ?
F35 P3 F36 91.5(2) . . ?
F31 P3 F36 88.3(2) . . ?
F33 P3 F36 179.2(2) . . ?
F34 P3 F36 90.10(19) . . ?
F35 P3 F32 178.6(2) . . ?
F31 P3 F32 89.0(2) . . ?
F33 P3 F32 90.4(2) . . ?
F34 P3 F32 88.4(2) . . ?
F36 P3 F32 88.82(17) . . ?
F46 P4 F41 89.8(3) . . ?
F46 P4 F43 179.74(17) . . ?
F41 P4 F43 90.4(3) . . ?
F46 P4 F44 89.9(3) . . ?
F41 P4 F44 179.74(18) . . ?
F43 P4 F44 89.8(3) . . ?
F46 P4 F42 90.7(2) . . ?
F41 P4 F42 92.9(2) . . ?
F43 P4 F42 89.4(2) . . ?
F44 P4 F42 87.2(2) . . ?
F46 P4 F45 89.4(2) . . ?
F41 P4 F45 87.8(2) . . ?
F43 P4 F45 90.5(2) . . ?
F44 P4 F45 92.1(2) . . ?
F42 P4 F45 179.30(14) . . ?
N1 C1 C2 177.5(7) . . ?
C1 C2 H2A 109.5 . . ?
C1 C2 H2B 109.5 . . ?
H2A C2 H2B 109.5 . . ?
C1 C2 H2C 109.5 . . ?
H2A C2 H2C 109.5 . . ?
H2B C2 H2C 109.5 . . ?
N2 C3 C4 179.3(7) . . ?
C3 C4 H4A 109.5 . . ?
C3 C4 H4B 109.5 . . ?
H4A C4 H4B 109.5 . . ?
C3 C4 H4C 109.5 . . ?
H4A C4 H4C 109.5 . . ?
H4B C4 H4C 109.5 . . ?
N3A C5A C6A 173.2(14) . . ?
N3B C5B C6B 174(2) . . ?
C5B C6B H6D 109.5 . . ?
C5B C6B H6E 109.5 . . ?
H6D C6B H6E 109.5 . . ?
C5B C6B H6F 109.5 . . ?
H6D C6B H6F 109.5 . . ?
H6E C6B H6F 109.5 . . ?
N4 C7 C8 179.4(8) . . ?
C7 C8 H8A 109.5 . . ?
C7 C8 H8B 109.5 . . ?
H8A C8 H8B 109.5 . . ?
C7 C8 H8C 109.5 . . ?
H8A C8 H8C 109.5 . . ?
H8B C8 H8C 109.5 . . ?
N5 C9 C10 179.6(6) . . ?
C9 C10 H10A 109.5 . . ?
C9 C10 H10B 109.5 . . ?
H10A C10 H10B 109.5 . . ?
C9 C10 H10C 109.5 . . ?
H10A C10 H10C 109.5 . . ?
H10B C10 H10C 109.5 . . ?
H1A O1W H1B 107.7 . . ?

loop_
_geom_bond_atom_site_label_1
_geom_bond_atom_site_label_2
_geom_bond_distance
_geom_bond_site_symmetry_2
_geom_bond_publ_flag
C11 O31 1.364(5) . ?
C11 C16 1.395(6) . ?
C11 C12 1.395(6) . ?
C12 C13 1.392(6) . ?
C12 H12 0.9300 . ?
C13 O41 1.374(5) . ?
C13 C14 1.401(6) . ?
C14 C15 1.401(6) . ?
C14 H14 0.9300 . ?
C15 C16 1.379(6) . ?
C15 O51 1.385(5) . ?
C16 H16 0.9300 . ?
C21 O35 1.363(6) . ?
C21 C26 1.380(7) . ?
C21 C22 1.402(7) . ?
C22 C23 1.391(7) . ?
C22 I1 2.112(10) . ?
C22 H22 0.9300 . ?
C23 O45 1.368(5) . ?
C23 C24 1.379(7) . ?
C24 C25 1.372(7) . ?
C24 I2 1.945(8) . ?
C24 H24A 0.9300 . ?
C25 O55 1.363(6) . ?
C25 C26 1.379(7) . ?
C26 I3 2.051(9) . ?
C26 H26A 0.9300 . ?
O31 C31 1.437(5) . ?
C31 C32 1.499(7) . ?
C31 H31A 0.9700 . ?
C31 H31B 0.9700 . ?
C32 O32 1.407(6) . ?
C32 H32A 0.9700 . ?
C32 H32B 0.9700 . ?
O32 C33 1.418(6) . ?
C33 C34 1.501(7) . ?
C33 H33A 0.9700 . ?
C33 H33B 0.9700 . ?
C34 O33 1.422(6) . ?
C34 H34A 0.9700 . ?
C34 H34B 0.9700 . ?
O33 C35 1.424(6) . ?
C35 C36 1.495(9) . ?
C35 H35A 0.9700 . ?
C35 H35B 0.9700 . ?
C36 O34 1.435(6) . ?
C36 H36A 0.9700 . ?
C36 H36B 0.9700 . ?
O34 C37 1.464(8) . ?
C37 C38 1.502(9) . ?
C37 H37A 0.9700 . ?
C37 H37B 0.9700 . ?
C38 O35 1.368(7) . ?
C38 H38A 0.9700 . ?
C38 H38B 0.9700 . ?
O41 C41 1.437(5) . ?
C41 C42 1.508(6) . ?
C41 H41A 0.9700 . ?
C41 H41B 0.9700 . ?
C42 O42 1.430(5) . ?
C42 H42A 0.9700 . ?
C42 H42B 0.9700 . ?
O42 C43 1.435(5) . ?
C43 C44 1.506(6) . ?
C43 H43A 0.9700 . ?
C43 H43B 0.9700 . ?
C44 O43 1.422(5) . ?
C44 H44A 0.9700 . ?
C44 H44B 0.9700 . ?
O43 C45 1.422(6) . ?
C45 C46 1.500(7) . ?
C45 H45A 0.9700 . ?
C45 H45B 0.9700 . ?
C46 O44 1.422(6) . ?
C46 H46A 0.9700 . ?
C46 H46B 0.9700 . ?
O44 C47 1.427(6) . ?
C47 C48 1.495(7) . ?
C47 H47A 0.9700 . ?
C47 H47B 0.9700 . ?
C48 O45 1.434(5) . ?
C48 H48A 0.9700 . ?
C48 H48B 0.9700 . ?
O51 C51 1.431(6) . ?
C51 C52 1.483(6) . ?
C51 H51A 0.9700 . ?
C51 H51B 0.9700 . ?
C52 O52 1.421(6) . ?
C52 H52A 0.9700 . ?
C52 H52B 0.9700 . ?
O52 C53 1.447(6) . ?
C53 C54 1.471(8) . ?
C53 H53A 0.9700 . ?
C53 H53B 0.9700 . ?
C54 O53 1.431(7) . ?
C54 H54A 0.9700 . ?
C54 H54B 0.9700 . ?
O53 C55 1.416(7) . ?
C55 C56 1.489(9) . ?
C55 H55A 0.9700 . ?
C55 H55B 0.9700 . ?
C56 O54 1.429(6) . ?
C56 H56A 0.9700 . ?
C56 H56B 0.9700 . ?
O54 C57 1.414(7) . ?
C57 C58 1.504(7) . ?
C57 H57A 0.9700 . ?
C57 H57B 0.9700 . ?
C58 O55 1.425(6) . ?
C58 H58A 0.9700 . ?
C58 H58B 0.9700 . ?
C61 C62 1.387(6) . ?
C61 C66 1.389(6) . ?
C61 C67 1.507(6) . ?
C62 C63 1.384(6) . ?
C62 H62 0.9300 . ?
C63 C64 1.391(6) . ?
C63 H63 0.9300 . ?
C64 C65 1.395(6) . ?
C64 C68 1.509(6) . ?
C65 C66 1.384(6) . ?
C65 H65 0.9300 . ?
C66 H66 0.9300 . ?
C67 N81 1.493(6) . ?
C67 H67A 0.9700 . ?
C67 H67B 0.9700 . ?
C68 N91 1.500(6) . ?
C68 H68A 0.9700 . ?
C68 H68B 0.9700 . ?
C71 C72 1.396(7) . ?
C71 C76 1.402(7) . ?
C71 C77 1.506(7) . ?
C72 C73 1.386(7) . ?
C72 H72 0.9300 . ?
C73 C74 1.400(7) . ?
C73 H73 0.9300 . ?
C74 C75 1.385(7) . ?
C74 C78 1.514(7) . ?
C75 C76 1.381(8) . ?
C75 H75 0.9300 . ?
C76 H76 0.9300 . ?
C77 N82 1.504(6) . ?
C77 H77A 0.9700 . ?
C77 H77B 0.9700 . ?
C78 N92 1.500(6) . ?
C78 H78A 0.9700 . ?
C78 H78B 0.9700 . ?
C80 C84 1.388(7) . ?
C80 C81 1.395(6) . ?
C80 C85 1.494(6) . ?
C81 C82 1.384(7) . ?
C81 H81 0.9300 . ?
C82 N81 1.349(6) . ?
C82 H82 0.9300 . ?
N81 C83 1.344(6) . ?
C83 C84 1.375(7) . ?
C83 H83 0.9300 . ?
C84 H84 0.9300 . ?
C85 C86 1.377(7) . ?
C85 C89 1.402(7) . ?
C86 C87 1.390(7) . ?
C86 H86 0.9300 . ?
C87 N82 1.343(6) . ?
C87 H87 0.9300 . ?
N82 C88 1.337(7) . ?
C88 C89 1.377(8) . ?
C88 H88 0.9300 . ?
C89 H89 0.9300 . ?
C90 C91 1.390(6) . ?
C90 C94 1.402(6) . ?
C90 C95 1.487(7) . ?
C91 C92 1.377(7) . ?
C91 H91 0.9300 . ?
C92 N91 1.340(6) . ?
C92 H92 0.9300 . ?
N91 C93 1.351(6) . ?
C93 C94 1.366(7) . ?
C93 H93 0.9300 . ?
C94 H94 0.9300 . ?
C95 C99 1.398(6) . ?
C95 C96 1.399(6) . ?
C96 C97 1.367(7) . ?
C96 H96 0.9300 . ?
C97 N92 1.361(6) . ?
C97 H97 0.9300 . ?
N92 C98 1.331(6) . ?
C98 C99 1.370(7) . ?
C98 H98 0.9300 . ?
C99 H99 0.9300 . ?
P1 F13 1.589(3) . ?
P1 F14 1.591(4) . ?
P1 F15 1.592(4) . ?
P1 F11 1.594(4) . ?
P1 F16 1.604(4) . ?
P1 F12 1.606(4) . ?
P2 F25 1.576(4) . ?
P2 F26 1.580(4) . ?
P2 F23 1.582(4) . ?
P2 F22 1.586(4) . ?
P2 F24 1.598(3) . ?
P2 F21 1.612(3) . ?
P3 F35 1.570(4) . ?
P3 F31 1.582(4) . ?
P3 F33 1.583(3) . ?
P3 F34 1.586(3) . ?
P3 F36 1.603(3) . ?
P3 F32 1.624(3) . ?
P4 F46 1.546(4) . ?
P4 F41 1.553(4) . ?
P4 F43 1.561(5) . ?
P4 F44 1.574(5) . ?
P4 F42 1.578(4) . ?
P4 F45 1.586(4) . ?
N1 C1 1.126(8) . ?
C1 C2 1.465(9) . ?
C2 H2A 0.9600 . ?
C2 H2B 0.9600 . ?
C2 H2C 0.9600 . ?
N2 C3 1.138(7) . ?
C3 C4 1.454(8) . ?
C4 H4A 0.9600 . ?
C4 H4B 0.9600 . ?
C4 H4C 0.9600 . ?
N3A C5A 1.206(16) . ?
C5A C6A 1.420(19) . ?
C6A H6A 0.9600 . ?
C6A H6B 0.9600 . ?
C6A H6C 0.9600 . ?
N3B C5B 0.98(2) . ?
C5B C6B 1.37(2) . ?
C6B H6D 0.9600 . ?
C6B H6E 0.9600 . ?
C6B H6F 0.9600 . ?
N4 C7 1.125(8) . ?
C7 C8 1.468(8) . ?
C8 H8A 0.9600 . ?
C8 H8B 0.9600 . ?
C8 H8C 0.9600 . ?
N5 C9 1.141(6) . ?
C9 C10 1.461(7) . ?
C10 H10A 0.9600 . ?
C10 H10B 0.9600 . ?
C10 H10C 0.9600 . ?
O1W H1A 0.8501 . ?
O1W H1B 0.8501 . ?
